data_1563793
loop_
_publ_author_name
'Alvarez, Natalia'
'Mendes, Luis F.S.'
'Kramer, M. Gabriela'
'Torre, Mar\'ia H.'
'Costa-Filho, Antonio J.'
'Ellena, Javier'
'Facchin, Gianella'

_publ_section_title
;
 Development of copper(II)-diimine-iminodiacetate mixed ligand complexes
 as potential antitumor agents
;
_journal_name_full 'Inorganica Chimica Acta'
_journal_page_first 61
_journal_page_last 70
_journal_paper_doi 10.1016/j.ica.2018.07.052
_journal_volume 483
_journal_year 2018
_chemical_formula_sum 'C16 H16 Cu N4 O8'
_chemical_formula_weight 455.87
_space_group_crystal_system triclinic
_space_group_IT_number 2
_space_group_name_Hall '-P 1'
_space_group_name_H-M_alt 'P -1'
_atom_sites_solution_hydrogens mixed
_atom_sites_solution_primary iterative
_atom_sites_solution_secondary difmap
_audit_creation_method SHELXL-2018/1
_cell_angle_alpha 92.3230(10)
_cell_angle_beta 91.1150(10)
_cell_angle_gamma 93.7770(10)
_cell_formula_units_Z 2
_cell_length_a 6.8648(2)
_cell_length_b 10.3356(3)
_cell_length_c 11.7820(3)
_cell_measurement_reflns_used 94
_cell_measurement_temperature 293(2)
_cell_measurement_theta_max 58.6397
_cell_measurement_theta_min 10.8200
_cell_volume 833.25(4)
_computing_cell_refinement 'APEX2 v2014.5-0 (Bruker AXS)'
_computing_data_collection 'APEX2 v2014.5-0 (Bruker AXS)'
_computing_data_reduction 'SAINT V8.34A (Bruker AXS Inc., 2013)'
_computing_structure_refinement 'SHELXL-2018/1 (Sheldrick, 2018)'
_computing_structure_solution 'SHELXT-2014 (Sheldrick, 2014)'
_diffrn_ambient_temperature 293
_diffrn_detector_area_resol_mean 10.4167
_diffrn_measured_fraction_theta_full 0.998
_diffrn_measured_fraction_theta_max 0.996
_diffrn_measurement_device_type 'BRUKER D8 venture diffractometer'
_diffrn_radiation_monochromator 'multilayer mirror'
_diffrn_radiation_type 'Cu K\a'
_diffrn_radiation_wavelength 1.54178
_diffrn_reflns_av_R_equivalents 0.0457
_diffrn_reflns_av_unetI/netI 0.0239
_diffrn_reflns_Laue_measured_fraction_full 0.998
_diffrn_reflns_Laue_measured_fraction_max 0.996
_diffrn_reflns_limit_h_max 8
_diffrn_reflns_limit_h_min -8
_diffrn_reflns_limit_k_max 12
_diffrn_reflns_limit_k_min -12
_diffrn_reflns_limit_l_max 14
_diffrn_reflns_limit_l_min -14
_diffrn_reflns_number 24915
_diffrn_reflns_point_group_measured_fraction_full 0.998
_diffrn_reflns_point_group_measured_fraction_max 0.996
_diffrn_reflns_theta_full 67.679
_diffrn_reflns_theta_max 70.182
_diffrn_reflns_theta_min 3.756
_diffrn_source 'microfocused sealed tube'
_diffrn_source_type 'INCOATEC ICT-IMSB-HOUSING-L model D21502'
_exptl_absorpt_coefficient_mu 2.411
_exptl_absorpt_correction_T_max 0.7533
_exptl_absorpt_correction_T_min 0.6672
_exptl_absorpt_correction_type multi-scan
_exptl_absorpt_process_details SADABS
_exptl_crystal_colour 'clear light green'
_exptl_crystal_density_diffrn 1.817
_exptl_crystal_density_method 'not measured'
_exptl_crystal_description prism
_exptl_crystal_F_000 466
_exptl_crystal_size_max 0.213
_exptl_crystal_size_mid 0.103
_exptl_crystal_size_min 0.053
_refine_diff_density_max 0.532
_refine_diff_density_min -0.359
_refine_diff_density_rms 0.065
_refine_ls_extinction_coef .
_refine_ls_extinction_method none
_refine_ls_goodness_of_fit_ref 1.080
_refine_ls_hydrogen_treatment constr
_refine_ls_matrix_type full
_refine_ls_number_parameters 262
_refine_ls_number_reflns 3166
_refine_ls_number_restraints 0
_refine_ls_restrained_S_all 1.080
_refine_ls_R_factor_all 0.0425
_refine_ls_R_factor_gt 0.0353
_refine_ls_shift/su_max 0.000
_refine_ls_shift/su_mean 0.000
_refine_ls_structure_factor_coef Fsqd
_refine_ls_weighting_details 'w=1/[\s^2^(Fo^2^)+(0.0511P)^2^+0.6631P] where P=(Fo^2^+2Fc^2^)/3'
_refine_ls_weighting_scheme calc
_refine_ls_wR_factor_gt 0.0955
_refine_ls_wR_factor_ref 0.1005
_reflns_Friedel_coverage 0.000
_reflns_Friedel_fraction_full .
_reflns_Friedel_fraction_max .
_reflns_number_gt 2772
_reflns_number_total 3166
_reflns_threshold_expression 'I > 2\s(I)'
_cod_data_source_file ICA-2018-483-61.cif
_cod_data_source_block 5nitro
_cod_database_code 1563793
_shelx_shelxl_version_number 2018/1
_shelx_space_group_comment
;
The symmetry employed for this shelxl refinement is uniquely defined
by the following loop, which should always be used as a source of
symmetry information in preference to the above space-group names.
They are only intended as comments.
;

loop_
_space_group_symop_operation_xyz
'x, y, z'
'-x, -y, -z'

loop_
_atom_site_label
_atom_site_type_symbol
_atom_site_fract_x
_atom_site_fract_y
_atom_site_fract_z
_atom_site_U_iso_or_equiv
_atom_site_adp_type
_atom_site_occupancy
_atom_site_site_symmetry_order
_atom_site_calc_flag
_atom_site_refinement_flags_posn
_atom_site_refinement_flags_adp
_atom_site_refinement_flags_occupancy
_atom_site_disorder_assembly
_atom_site_disorder_group
Cu1 Cu 0.22234(5) 0.35675(3) 0.65968(3) 0.03115(14) Uani 1 1 d . . . . .
O5 O 0.4283(4) 0.8681(2) 1.12203(19) 0.0686(7) Uani 1 1 d . . . . .
O6 O 0.2813(4) 0.9385(2) 0.9754(2) 0.0669(7) Uani 1 1 d . . . . .
O1W O 0.9204(3) -0.0284(2) 0.77290(19) 0.0581(6) Uani 1 1 d . . . . .
H101 H 0.825832 -0.000944 0.746074 0.087 Uiso 1 1 d R U . . .
H102 H 0.915425 -0.108259 0.751915 0.087 Uiso 1 1 d R U . . .
O1 O 0.5217(3) 0.27787(19) 0.6391(2) 0.0490(5) Uani 1 1 d . . . . .
O2W O -0.1248(3) 0.4131(2) 0.6822(2) 0.0531(5) Uani 1 1 d . . . . .
H201 H -0.143629 0.491414 0.655656 0.080 Uiso 1 1 d R U . . .
H202 H -0.231141 0.372735 0.668177 0.080 Uiso 1 1 d R U . . .
O2 O 0.6484(3) 0.0851(2) 0.62513(19) 0.0564(6) Uani 1 1 d . . . . .
O3 O 0.1017(3) 0.2889(2) 0.33235(16) 0.0473(5) Uani 1 1 d . . . . .
O4 O 0.2031(3) 0.38656(17) 0.49612(15) 0.0403(4) Uani 1 1 d . . . . .
N1 N 0.2112(3) 0.3489(2) 0.83423(18) 0.0314(4) Uani 1 1 d . . . . .
N2 N 0.3090(3) 0.54100(19) 0.69989(17) 0.0293(4) Uani 1 1 d . . . . .
N4 N 0.3486(4) 0.8511(2) 1.0291(2) 0.0465(6) Uani 1 1 d . . . . .
N3 N 0.1427(3) 0.17062(19) 0.61618(17) 0.0309(4) Uani 1 1 d . . . . .
H911 H 0.050167 0.147870 0.655902 0.037 Uiso 1 1 d R U . . .
C1 C 0.1686(4) 0.2500(3) 0.8997(2) 0.0375(6) Uani 1 1 d . . . . .
H1 H 0.140510 0.166307 0.864620 0.045 Uiso 1 1 calc R U . . .
C2 C 0.1631(4) 0.2637(3) 1.0183(2) 0.0417(6) Uani 1 1 d . . . . .
H2 H 0.132977 0.190248 1.062309 0.050 Uiso 1 1 calc R U . . .
C3 C 0.2012(4) 0.3829(3) 1.0700(2) 0.0398(6) Uani 1 1 d . . . . .
H3 H 0.197075 0.393336 1.150372 0.048 Uiso 1 1 calc R U . . .
C4 C 0.2470(4) 0.4908(3) 1.0038(2) 0.0341(6) Uani 1 1 d . . . . .
C5 C 0.2870(4) 0.6205(3) 1.0486(2) 0.0382(6) Uani 1 1 d . . . . .
H5 H 0.284487 0.638189 1.128259 0.046 Uiso 1 1 calc R U . . .
C6 C 0.3284(4) 0.7184(3) 0.9782(2) 0.0347(6) Uani 1 1 d . . . . .
C7 C 0.3441(4) 0.6996(2) 0.8568(2) 0.0315(5) Uani 1 1 d . . . . .
C8 C 0.4095(4) 0.7933(3) 0.7802(2) 0.0370(6) Uani 1 1 d . . . . .
H8 H 0.444470 0.880014 0.806501 0.044 Uiso 1 1 calc R U . . .
C9 C 0.4221(4) 0.7584(2) 0.6680(2) 0.0375(6) Uani 1 1 d . . . . .
H9 H 0.468265 0.820609 0.615935 0.045 Uiso 1 1 calc R U . . .
C10 C 0.3673(4) 0.6315(2) 0.6291(2) 0.0348(6) Uani 1 1 d . . . . .
H10 H 0.372049 0.609560 0.550209 0.042 Uiso 1 1 calc R U . . .
C11 C 0.3009(3) 0.5728(2) 0.8123(2) 0.0288(5) Uani 1 1 d . . . . .
C12 C 0.2503(3) 0.4679(2) 0.8850(2) 0.0300(5) Uani 1 1 d . . . . .
C13 C 0.5094(4) 0.1559(3) 0.6315(2) 0.0389(6) Uani 1 1 d . . . . .
C14 C 0.3068(4) 0.0876(3) 0.6324(3) 0.0420(6) Uani 1 1 d . . . . .
H00A H 0.298250 0.018184 0.571724 0.050 Uiso 1 1 calc R U . . .
H00B H 0.290944 0.045266 0.705850 0.050 Uiso 1 1 calc R U . . .
C15 C 0.0676(4) 0.1686(3) 0.4975(2) 0.0406(6) Uani 1 1 d . . . . .
H00C H -0.076813 0.158494 0.497480 0.049 Uiso 1 1 calc R U . . .
H00D H 0.114667 0.092340 0.455389 0.049 Uiso 1 1 calc R U . . .
C16 C 0.1296(4) 0.2898(2) 0.4361(2) 0.0336(6) Uani 1 1 d . . . . .

loop_
_atom_site_aniso_label
_atom_site_aniso_U_11
_atom_site_aniso_U_22
_atom_site_aniso_U_33
_atom_site_aniso_U_23
_atom_site_aniso_U_13
_atom_site_aniso_U_12
Cu1 0.0431(2) 0.0223(2) 0.0283(2) 0.00239(13) 0.00265(15) 0.00312(14)
O5 0.096(2) 0.0642(15) 0.0438(13) -0.0172(11) -0.0164(13) 0.0131(14)
O6 0.096(2) 0.0449(13) 0.0611(15) -0.0040(11) -0.0069(14) 0.0233(13)
O1W 0.0598(14) 0.0664(15) 0.0471(12) -0.0055(11) -0.0030(11) 0.0039(11)
O1 0.0382(11) 0.0395(11) 0.0703(14) 0.0080(10) 0.0049(10) 0.0057(8)
O2W 0.0427(11) 0.0483(12) 0.0691(15) 0.0154(10) -0.0063(10) 0.0038(9)
O2 0.0569(13) 0.0636(14) 0.0522(13) -0.0008(11) 0.0037(10) 0.0311(11)
O3 0.0578(13) 0.0522(12) 0.0324(10) 0.0108(9) -0.0036(9) 0.0051(10)
O4 0.0575(12) 0.0273(9) 0.0361(10) 0.0061(7) 0.0030(9) 0.0006(8)
N1 0.0314(11) 0.0324(11) 0.0311(11) 0.0045(8) 0.0003(9) 0.0049(8)
N2 0.0311(10) 0.0275(10) 0.0298(10) 0.0028(8) 0.0012(8) 0.0056(8)
N4 0.0530(15) 0.0463(14) 0.0402(13) -0.0079(11) 0.0009(11) 0.0099(11)
N3 0.0374(11) 0.0276(10) 0.0281(10) 0.0049(8) 0.0037(9) 0.0022(8)
C1 0.0384(14) 0.0365(14) 0.0386(14) 0.0099(11) 0.0007(11) 0.0037(11)
C2 0.0406(15) 0.0468(16) 0.0396(15) 0.0181(12) 0.0037(12) 0.0069(12)
C3 0.0334(14) 0.0575(18) 0.0305(13) 0.0115(12) 0.0031(11) 0.0105(12)
C4 0.0273(12) 0.0448(15) 0.0317(13) 0.0035(11) 0.0009(10) 0.0120(11)
C5 0.0366(14) 0.0492(16) 0.0296(13) -0.0021(11) -0.0015(11) 0.0126(12)
C6 0.0321(13) 0.0364(13) 0.0358(13) -0.0064(11) -0.0036(11) 0.0100(10)
C7 0.0291(12) 0.0312(13) 0.0350(13) -0.0009(10) -0.0029(10) 0.0089(10)
C8 0.0387(14) 0.0283(13) 0.0438(15) -0.0018(11) -0.0033(12) 0.0046(10)
C9 0.0410(15) 0.0285(13) 0.0439(15) 0.0086(11) 0.0047(12) 0.0034(11)
C10 0.0399(14) 0.0317(13) 0.0335(13) 0.0043(10) 0.0034(11) 0.0058(11)
C11 0.0256(11) 0.0301(12) 0.0313(12) 0.0006(10) -0.0005(9) 0.0072(9)
C12 0.0257(12) 0.0350(13) 0.0303(12) 0.0039(10) 0.0006(10) 0.0086(10)
C13 0.0493(16) 0.0409(15) 0.0281(12) 0.0031(11) 0.0028(11) 0.0135(12)
C14 0.0550(17) 0.0250(12) 0.0464(16) 0.0020(11) -0.0025(13) 0.0075(11)
C15 0.0496(16) 0.0359(14) 0.0349(14) 0.0034(11) -0.0055(12) -0.0079(12)
C16 0.0311(13) 0.0350(14) 0.0359(14) 0.0073(11) 0.0007(11) 0.0072(10)

loop_
_atom_type_symbol
_atom_type_description
_atom_type_scat_dispersion_real
_atom_type_scat_dispersion_imag
_atom_type_scat_source
C C 0.0181 0.0091 'International Tables Vol C Tables 4.2.6.8 and 6.1.1.4'
H H 0.0000 0.0000 'International Tables Vol C Tables 4.2.6.8 and 6.1.1.4'
N N 0.0311 0.0180 'International Tables Vol C Tables 4.2.6.8 and 6.1.1.4'
O O 0.0492 0.0322 'International Tables Vol C Tables 4.2.6.8 and 6.1.1.4'
Cu Cu -1.9646 0.5888 'International Tables Vol C Tables 4.2.6.8 and 6.1.1.4'

loop_
_geom_angle_atom_site_label_1
_geom_angle_atom_site_label_2
_geom_angle_atom_site_label_3
_geom_angle
_geom_angle_site_symmetry_1
_geom_angle_site_symmetry_3
O4 Cu1 N2 93.42(8) . .
O4 Cu1 N3 85.70(8) . .
N2 Cu1 N3 178.16(9) . .
O4 Cu1 N1 170.68(8) . .
N2 Cu1 N1 81.52(8) . .
N3 Cu1 N1 99.57(8) . .
O4 Cu1 O1 91.12(8) . .
N2 Cu1 O1 98.28(8) . .
N3 Cu1 O1 80.13(8) . .
N1 Cu1 O1 97.33(8) . .
H101 O1W H102 105.4 . .
C13 O1 Cu1 111.12(18) . .
H201 O2W H202 102.5 . .
C16 O4 Cu1 114.39(16) . .
C1 N1 C12 118.1(2) . .
C1 N1 Cu1 130.72(19) . .
C12 N1 Cu1 111.14(16) . .
C10 N2 C11 119.1(2) . .
C10 N2 Cu1 127.02(17) . .
C11 N2 Cu1 113.84(16) . .
O5 N4 O6 123.8(3) . .
O5 N4 C6 118.3(2) . .
O6 N4 C6 117.9(2) . .
C14 N3 C15 113.6(2) . .
C14 N3 Cu1 110.97(16) . .
C15 N3 Cu1 106.47(15) . .
C14 N3 H911 110.9 . .
C15 N3 H911 107.0 . .
Cu1 N3 H911 107.6 . .
N1 C1 C2 122.8(3) . .
N1 C1 H1 118.6 . .
C2 C1 H1 118.6 . .
C3 C2 C1 119.4(3) . .
C3 C2 H2 120.3 . .
C1 C2 H2 120.3 . .
C2 C3 C4 119.7(2) . .
C2 C3 H3 120.2 . .
C4 C3 H3 120.2 . .
C3 C4 C12 117.0(2) . .
C3 C4 C5 124.6(2) . .
C12 C4 C5 118.5(2) . .
C6 C5 C4 120.4(2) . .
C6 C5 H5 119.8 . .
C4 C5 H5 119.8 . .
C5 C6 C7 123.5(2) . .
C5 C6 N4 117.4(2) . .
C7 C6 N4 119.0(2) . .
C11 C7 C8 117.1(2) . .
C11 C7 C6 116.1(2) . .
C8 C7 C6 126.7(2) . .
C9 C8 C7 119.3(2) . .
C9 C8 H8 120.4 . .
C7 C8 H8 120.4 . .
C8 C9 C10 120.3(3) . .
C8 C9 H9 119.9 . .
C10 C9 H9 119.9 . .
N2 C10 C9 121.5(2) . .
N2 C10 H10 119.2 . .
C9 C10 H10 119.2 . .
N2 C11 C7 122.6(2) . .
N2 C11 C12 116.1(2) . .
C7 C11 C12 121.3(2) . .
N1 C12 C4 122.9(2) . .
N1 C12 C11 117.0(2) . .
C4 C12 C11 120.1(2) . .
O2 C13 O1 126.1(3) . .
O2 C13 C14 116.3(3) . .
O1 C13 C14 117.6(2) . .
N3 C14 C13 115.8(2) . .
N3 C14 H00A 108.3 . .
C13 C14 H00A 108.3 . .
N3 C14 H00B 108.3 . .
C13 C14 H00B 108.3 . .
H00A C14 H00B 107.4 . .
N3 C15 C16 113.3(2) . .
N3 C15 H00C 108.9 . .
C16 C15 H00C 108.9 . .
N3 C15 H00D 108.9 . .
C16 C15 H00D 108.9 . .
H00C C15 H00D 107.7 . .
O3 C16 O4 124.7(2) . .
O3 C16 C15 118.0(2) . .
O4 C16 C15 117.2(2) . .

loop_
_geom_bond_atom_site_label_1
_geom_bond_atom_site_label_2
_geom_bond_distance
_geom_bond_site_symmetry_2
Cu1 O4 1.9671(18) .
Cu1 N2 1.993(2) .
Cu1 N3 2.008(2) .
Cu1 N1 2.064(2) .
Cu1 O1 2.274(2) .
O5 N4 1.216(3) .
O6 N4 1.233(3) .
O1W H101 0.7910 .
O1W H102 0.8507 .
O1 C13 1.257(3) .
O2W H201 0.8960 .
O2W H202 0.8270 .
O2 C13 1.243(3) .
O3 C16 1.233(3) .
O4 C16 1.272(3) .
N1 C1 1.326(3) .
N1 C12 1.354(3) .
N2 C10 1.326(3) .
N2 C11 1.354(3) .
N4 C6 1.472(3) .
N3 C14 1.475(3) .
N3 C15 1.480(3) .
N3 H911 0.8239 .
C1 C2 1.401(4) .
C1 H1 0.9500 .
C2 C3 1.359(4) .
C2 H2 0.9500 .
C3 C4 1.409(4) .
C3 H3 0.9500 .
C4 C12 1.411(3) .
C4 C5 1.428(4) .
C5 C6 1.353(4) .
C5 H5 0.9500 .
C6 C7 1.443(4) .
C7 C11 1.403(4) .
C7 C8 1.408(4) .
C8 C9 1.362(4) .
C8 H8 0.9500 .
C9 C10 1.397(4) .
C9 H9 0.9500 .
C10 H10 0.9500 .
C11 C12 1.439(3) .
C13 C14 1.518(4) .
C14 H00A 0.9900 .
C14 H00B 0.9900 .
C15 C16 1.512(4) .
C15 H00C 0.9900 .
C15 H00D 0.9900 .

loop_
_geom_hbond_atom_site_label_D
_geom_hbond_atom_site_label_H
_geom_hbond_atom_site_label_A
_geom_hbond_distance_DH
_geom_hbond_distance_HA
_geom_hbond_distance_DA
_geom_hbond_angle_DHA
_geom_hbond_site_symmetry_A
_geom_hbond_publ_flag
O1W H101 O2 0.79 2.12 2.867(3) 158.4 . yes
O1W H102 O3 0.85 2.07 2.912(3) 168.3 2_656 yes
O2W H201 O3 0.90 2.27 3.086(3) 151.6 2_566 yes
O2W H201 O4 0.90 2.28 3.074(3) 148.2 2_566 yes
O2W H202 O1 0.83 1.92 2.748(3) 178.7 1_455 yes
N3 H911 O1W 0.82 2.46 3.158(3) 143.2 1_455 yes
C1 H1 O1W 0.95 2.62 3.510(4) 156.4 1_455 yes
C2 H2 O1W 0.95 2.63 3.557(4) 165.4 2_657 yes
C5 H5 O2W 0.95 2.57 3.406(4) 147.5 2_567 yes
C10 H10 O1 0.95 2.65 3.418(3) 138.3 2_666 yes
C10 H10 O4 0.95 2.56 3.061(3) 113.0 . yes
C14 H00A O2 0.99 2.56 3.486(4) 156.4 2_656 yes
C15 H00C O2 0.99 2.53 3.352(4) 140.1 1_455 yes

loop_
_geom_torsion_atom_site_label_1
_geom_torsion_atom_site_label_2
_geom_torsion_atom_site_label_3
_geom_torsion_atom_site_label_4
_geom_torsion
_geom_torsion_site_symmetry_1
_geom_torsion_site_symmetry_2
_geom_torsion_site_symmetry_3
_geom_torsion_site_symmetry_4
C12 N1 C1 C2 -0.2(4) . . . .
Cu1 N1 C1 C2 -178.20(19) . . . .
N1 C1 C2 C3 0.5(4) . . . .
C1 C2 C3 C4 -0.4(4) . . . .
C2 C3 C4 C12 0.0(4) . . . .
C2 C3 C4 C5 179.1(3) . . . .
C3 C4 C5 C6 -179.6(2) . . . .
C12 C4 C5 C6 -0.5(4) . . . .
C4 C5 C6 C7 -2.9(4) . . . .
C4 C5 C6 N4 174.0(2) . . . .
O5 N4 C6 C5 38.3(4) . . . .
O6 N4 C6 C5 -140.8(3) . . . .
O5 N4 C6 C7 -144.6(3) . . . .
O6 N4 C6 C7 36.3(4) . . . .
C5 C6 C7 C11 4.1(4) . . . .
N4 C6 C7 C11 -172.8(2) . . . .
C5 C6 C7 C8 -171.7(3) . . . .
N4 C6 C7 C8 11.4(4) . . . .
C11 C7 C8 C9 1.9(4) . . . .
C6 C7 C8 C9 177.7(2) . . . .
C7 C8 C9 C10 1.1(4) . . . .
C11 N2 C10 C9 0.5(4) . . . .
Cu1 N2 C10 C9 179.05(19) . . . .
C8 C9 C10 N2 -2.5(4) . . . .
C10 N2 C11 C7 2.8(4) . . . .
Cu1 N2 C11 C7 -175.93(18) . . . .
C10 N2 C11 C12 -175.6(2) . . . .
Cu1 N2 C11 C12 5.7(3) . . . .
C8 C7 C11 N2 -4.0(4) . . . .
C6 C7 C11 N2 179.8(2) . . . .
C8 C7 C11 C12 174.3(2) . . . .
C6 C7 C11 C12 -1.9(3) . . . .
C1 N1 C12 C4 -0.2(4) . . . .
Cu1 N1 C12 C4 178.16(18) . . . .
C1 N1 C12 C11 178.5(2) . . . .
Cu1 N1 C12 C11 -3.2(3) . . . .
C3 C4 C12 N1 0.3(4) . . . .
C5 C4 C12 N1 -178.9(2) . . . .
C3 C4 C12 C11 -178.3(2) . . . .
C5 C4 C12 C11 2.5(3) . . . .
N2 C11 C12 N1 -1.6(3) . . . .
C7 C11 C12 N1 -179.9(2) . . . .
N2 C11 C12 C4 177.1(2) . . . .
C7 C11 C12 C4 -1.2(3) . . . .
Cu1 O1 C13 O2 -176.3(2) . . . .
Cu1 O1 C13 C14 2.4(3) . . . .
C15 N3 C14 C13 96.9(3) . . . .
Cu1 N3 C14 C13 -23.1(3) . . . .
O2 C13 C14 N3 -167.9(2) . . . .
O1 C13 C14 N3 13.3(4) . . . .
C14 N3 C15 C16 -104.5(3) . . . .
Cu1 N3 C15 C16 17.9(3) . . . .
Cu1 O4 C16 O3 178.8(2) . . . .
Cu1 O4 C16 C15 0.3(3) . . . .
N3 C15 C16 O3 168.4(2) . . . .
N3 C15 C16 O4 -13.0(4) . . . .
